data_2208286
loop_
_publ_author_name
'Shao-Wen Chen'
'Han-Dong Yin'

_publ_section_title
;
 Dimethyl[2-oxido-1-benzaldehyde (2-thienylcarbonyl)hydrazonato]tin(IV)
;
_journal_coeditor_code CI2009
_journal_issue 3
_journal_name_full 'Acta Crystallographica Section E'
_journal_page_first m656
_journal_page_last m657
_journal_paper_doi 10.1107/S1600536806006702
_journal_volume 62
_journal_year 2006
_chemical_formula_iupac '[Sn (C H3)2 (C12 H8 N2 O2 S)]'
_chemical_formula_moiety 'C14 H14 N2 O2 S Sn'
_chemical_formula_sum 'C14 H14 N2 O2 S Sn'
_chemical_formula_weight 393.02
_chemical_name_systematic
;
Dimethyl[2-oxido-1-benzaldehyde (2-thienylcarbonyl)hydrazonato]tin(IV)
;
_space_group_IT_number 15
_symmetry_cell_setting monoclinic
_symmetry_space_group_name_Hall '-C 2yc'
_symmetry_space_group_name_H-M 'C 1 2/c 1'
_atom_sites_solution_hydrogens geom
_atom_sites_solution_primary direct
_atom_sites_solution_secondary difmap
_audit_creation_method SHELXL-97
_cell_angle_alpha 90.00
_cell_angle_beta 120.594(2)
_cell_angle_gamma 90.00
_cell_formula_units_Z 8
_cell_length_a 25.644(5)
_cell_length_b 9.701(2)
_cell_length_c 14.051(3)
_cell_measurement_reflns_used 4148
_cell_measurement_temperature 298(2)
_cell_measurement_theta_max 28.108
_cell_measurement_theta_min 2.293
_cell_volume 3008.9(11)
_computing_cell_refinement 'SAINT (Siemens, 1996)'
_computing_data_collection 'SMART (Siemens, 1996)'
_computing_data_reduction SAINT
_computing_molecular_graphics 'SHELXTL (Sheldrick, 1997b)'
_computing_publication_material SHELXTL
_computing_structure_refinement 'SHELXL97 (Sheldrick, 1997a)'
_computing_structure_solution 'SHELXS97 (Sheldrick, 1997a)'
_diffrn_ambient_temperature 298(2)
_diffrn_measured_fraction_theta_full 0.998
_diffrn_measured_fraction_theta_max 0.998
_diffrn_measurement_device_type 'Siemens SMART CCD area-detector'
_diffrn_measurement_method '\f and \w'
_diffrn_radiation_monochromator graphite
_diffrn_radiation_source 'fine-focus sealed tube'
_diffrn_radiation_type MoK\a
_diffrn_radiation_wavelength 0.71073
_diffrn_reflns_av_R_equivalents 0.0458
_diffrn_reflns_av_sigmaI/netI 0.0428
_diffrn_reflns_limit_h_max 27
_diffrn_reflns_limit_h_min -30
_diffrn_reflns_limit_k_max 7
_diffrn_reflns_limit_k_min -11
_diffrn_reflns_limit_l_max 16
_diffrn_reflns_limit_l_min -16
_diffrn_reflns_number 7625
_diffrn_reflns_theta_full 25.01
_diffrn_reflns_theta_max 25.01
_diffrn_reflns_theta_min 1.85
_diffrn_standards_number 0
_exptl_absorpt_coefficient_mu 1.839
_exptl_absorpt_correction_T_max 0.6564
_exptl_absorpt_correction_T_min 0.6270
_exptl_absorpt_correction_type multi-scan
_exptl_absorpt_process_details '(SADABS; Sheldrick, 1996)'
_exptl_crystal_colour colourless
_exptl_crystal_density_diffrn 1.735
_exptl_crystal_density_method 'not measured'
_exptl_crystal_description Block
_exptl_crystal_F_000 1552
_exptl_crystal_size_max 0.28
_exptl_crystal_size_mid 0.26
_exptl_crystal_size_min 0.25
_refine_diff_density_max 0.589
_refine_diff_density_min -0.681
_refine_ls_extinction_coef 0.0043(2)
_refine_ls_extinction_expression Fc^*^=kFc[1+0.001xFc^2^\l^3^/sin(2\q)]^-1/4^
_refine_ls_extinction_method SHELXL97
_refine_ls_goodness_of_fit_ref 1.002
_refine_ls_hydrogen_treatment constr
_refine_ls_matrix_type full
_refine_ls_number_parameters 182
_refine_ls_number_reflns 2656
_refine_ls_number_restraints 0
_refine_ls_restrained_S_all 1.002
_refine_ls_R_factor_all 0.0399
_refine_ls_R_factor_gt 0.0293
_refine_ls_shift/su_max 0.002
_refine_ls_shift/su_mean 0.000
_refine_ls_structure_factor_coef Fsqd
_refine_ls_weighting_details 'calc w=1/[\s^2^(Fo^2^)+(0.0477P)^2^+0.7212P] where P=(Fo^2^+2Fc^2^)/3'
_refine_ls_weighting_scheme calc
_refine_ls_wR_factor_gt 0.0738
_refine_ls_wR_factor_ref 0.0827
_reflns_number_gt 2151
_reflns_number_total 2656
_reflns_threshold_expression I>2\s(I)
_cod_data_source_file ci2009.cif
_cod_data_source_block I
_cod_depositor_comments
;
The following automatic conversions were performed:
'_symmetry_cell_setting' value 'Monoclinic' changed to 'monoclinic'
according to '/home/saulius/struct/CIF-dictionaries/cif_core.dic'
dictionary named 'cif_core.dic' version 2.4.1 from 2010-06-29.

Automatic conversion script
Id: cif_fix_enum 1527 2010-12-29 10:47:43Z saulius 

The following automatic conversions were performed:

'_symmetry_cell_setting' value 'Monoclinic' changed to 'monoclinic'
according to /home/saulius/struct/CIF-dictionaries/cif_core.dic
dictionary named 'cif_core.dic' version 2.4.1 from 2010-06-29.

Automatic conversion script
Id: cif_fix_values 1715 2011-07-08 13:25:40Z adriana 
;
_cod_original_cell_volume 3009.1(11)
_cod_original_sg_symbol_H-M 'C 2/c'
_cod_database_code 2208286

loop_
_symmetry_equiv_pos_as_xyz
'x, y, z'
'-x, y, -z+1/2'
'x+1/2, y+1/2, z'
'-x+1/2, y+1/2, -z+1/2'
'-x, -y, -z'
'x, -y, z-1/2'
'-x+1/2, -y+1/2, -z'
'x+1/2, -y+1/2, z-1/2'

loop_
_atom_site_type_symbol
_atom_site_label
_atom_site_fract_x
_atom_site_fract_y
_atom_site_fract_z
_atom_site_U_iso_or_equiv
_atom_site_adp_type
_atom_site_calc_flag
_atom_site_refinement_flags
_atom_site_occupancy
Sn Sn1 0.048315(11) 0.27946(3) 1.020054(19) 0.03886(14) Uani d . 1
N N1 0.01878(12) 0.0950(3) 0.9179(2) 0.0349(7) Uani d . 1
N N2 0.06107(13) -0.0095(3) 0.9467(2) 0.0376(7) Uani d . 1
O O1 0.12024(12) 0.1269(3) 1.0986(2) 0.0523(7) Uani d . 1
O O2 -0.03879(12) 0.3500(3) 0.9082(2) 0.0521(7) Uani d . 1
S S1 0.15173(5) -0.22404(11) 0.99530(9) 0.0539(3) Uani d . 1
C C1 0.11107(16) 0.0181(4) 1.0394(3) 0.0370(8) Uani d . 1
C C2 0.15988(15) -0.0829(4) 1.0761(3) 0.0391(8) Uani d . 1
C C3 0.21560(16) -0.0837(4) 1.1713(3) 0.0467(10) Uani d . 1
H H3 0.2285 -0.0161 1.2256 0.056 Uiso calc R 1
C C4 0.2510(2) -0.1982(5) 1.1778(4) 0.0616(13) Uani d . 1
H H4 0.2899 -0.2146 1.2369 0.074 Uiso calc R 1
C C5 0.2225(2) -0.2813(5) 1.0887(5) 0.0607(13) Uani d . 1
H H5 0.2395 -0.3610 1.0794 0.073 Uiso calc R 1
C C6 -0.03252(16) 0.0748(4) 0.8280(3) 0.0370(8) Uani d . 1
H H6 -0.0366 -0.0080 0.7916 0.044 Uiso calc R 1
C C7 -0.08356(16) 0.1645(4) 0.7783(3) 0.0365(8) Uani d . 1
C C8 -0.08526(18) 0.2962(4) 0.8193(3) 0.0398(9) Uani d . 1
C C9 -0.13876(18) 0.3717(4) 0.7621(3) 0.0502(10) Uani d . 1
H H9 -0.1407 0.4589 0.7876 0.060 Uiso calc R 1
C C10 -0.1884(2) 0.3209(5) 0.6696(3) 0.0583(12) Uani d . 1
H H10 -0.2233 0.3743 0.6331 0.070 Uiso calc R 1
C C11 -0.1875(2) 0.1908(5) 0.6295(3) 0.0566(12) Uani d . 1
H H11 -0.2216 0.1558 0.5673 0.068 Uiso calc R 1
C C12 -0.13538(17) 0.1152(4) 0.6835(3) 0.0473(10) Uani d . 1
H H12 -0.1342 0.0284 0.6566 0.057 Uiso calc R 1
C C13 0.0395(2) 0.3048(4) 1.1600(3) 0.0551(11) Uani d . 1
H H13A 0.0322 0.4001 1.1674 0.083 Uiso calc R 1
H H13B 0.0762 0.2756 1.2248 0.083 Uiso calc R 1
H H13C 0.0062 0.2502 1.1517 0.083 Uiso calc R 1
C C14 0.0958(2) 0.4062(4) 0.9684(4) 0.0632(12) Uani d . 1
H H14A 0.0804 0.3924 0.8910 0.095 Uiso calc R 1
H H14B 0.1380 0.3832 1.0093 0.095 Uiso calc R 1
H H14C 0.0905 0.5010 0.9815 0.095 Uiso calc R 1

loop_
_atom_site_aniso_label
_atom_site_aniso_U_11
_atom_site_aniso_U_22
_atom_site_aniso_U_33
_atom_site_aniso_U_12
_atom_site_aniso_U_13
_atom_site_aniso_U_23
Sn1 0.0461(2) 0.02960(19) 0.0389(2) -0.00223(10) 0.02022(14) -0.00237(10)
N1 0.0392(16) 0.0290(16) 0.0375(16) 0.0007(13) 0.0203(14) -0.0009(12)
N2 0.0389(16) 0.0310(16) 0.0404(16) 0.0027(13) 0.0184(14) 0.0010(13)
O1 0.0495(16) 0.0409(17) 0.0490(15) 0.0032(12) 0.0124(13) -0.0057(13)
O2 0.0526(16) 0.0378(15) 0.0509(16) 0.0087(13) 0.0154(13) -0.0069(13)
S1 0.0624(7) 0.0447(7) 0.0555(7) 0.0119(5) 0.0307(6) 0.0046(5)
C1 0.044(2) 0.030(2) 0.043(2) -0.0012(15) 0.0261(18) 0.0026(16)
C2 0.040(2) 0.035(2) 0.048(2) -0.0005(15) 0.0257(18) 0.0059(16)
C3 0.036(2) 0.044(2) 0.055(2) -0.0024(17) 0.0196(19) 0.0060(19)
C4 0.039(2) 0.069(3) 0.072(3) 0.011(2) 0.025(2) 0.023(3)
C5 0.059(3) 0.055(3) 0.078(3) 0.021(2) 0.042(3) 0.021(3)
C6 0.048(2) 0.0289(19) 0.042(2) 0.0000(16) 0.0286(18) -0.0014(15)
C7 0.044(2) 0.0347(19) 0.0344(18) 0.0024(16) 0.0230(16) 0.0011(16)
C8 0.049(2) 0.039(2) 0.0352(19) 0.0044(17) 0.0243(18) 0.0026(16)
C9 0.059(2) 0.045(2) 0.045(2) 0.0177(19) 0.026(2) 0.0014(18)
C10 0.059(3) 0.063(3) 0.042(2) 0.025(2) 0.017(2) 0.003(2)
C11 0.052(3) 0.069(3) 0.035(2) 0.010(2) 0.0123(19) -0.004(2)
C12 0.055(2) 0.047(2) 0.035(2) 0.0077(18) 0.0190(18) -0.0006(17)
C13 0.078(3) 0.045(3) 0.049(2) 0.001(2) 0.037(2) -0.0020(19)
C14 0.079(3) 0.044(3) 0.083(3) -0.011(2) 0.053(3) -0.004(2)

loop_
_atom_type_symbol
_atom_type_description
_atom_type_scat_dispersion_real
_atom_type_scat_dispersion_imag
_atom_type_scat_source
C C 0.0033 0.0016 'International Tables Vol C Tables 4.2.6.8 and 6.1.1.4'
H H 0.0000 0.0000 'International Tables Vol C Tables 4.2.6.8 and 6.1.1.4'
N N 0.0061 0.0033 'International Tables Vol C Tables 4.2.6.8 and 6.1.1.4'
O O 0.0106 0.0060 'International Tables Vol C Tables 4.2.6.8 and 6.1.1.4'
Sn Sn -0.6537 1.4246 'International Tables Vol C Tables 4.2.6.8 and 6.1.1.4'
S S 0.1246 0.1234 'International Tables Vol C Tables 4.2.6.8 and 6.1.1.4'

loop_
_geom_angle_atom_site_label_1
_geom_angle_atom_site_label_2
_geom_angle_atom_site_label_3
_geom_angle
_geom_angle_publ_flag
O2 Sn1 C14 97.69(16) y
O2 Sn1 C13 94.77(15) y
C14 Sn1 C13 127.60(18) y
O2 Sn1 N1 83.86(10) y
C14 Sn1 N1 108.79(15) y
C13 Sn1 N1 123.08(14) y
O2 Sn1 O1 155.62(10) y
C14 Sn1 O1 94.76(16) y
C13 Sn1 O1 94.09(14) y
N1 Sn1 O1 72.29(10) y
C6 N1 N2 115.5(3) ?
C6 N1 Sn1 127.5(2) ?
N2 N1 Sn1 116.8(2) ?
C1 N2 N1 111.5(3) ?
C1 O1 Sn1 113.6(2) ?
C8 O2 Sn1 133.5(2) ?
C5 S1 C2 91.5(2) ?
O1 C1 N2 125.0(3) ?
O1 C1 C2 118.6(3) ?
N2 C1 C2 116.3(3) ?
C3 C2 C1 128.8(4) ?
C3 C2 S1 110.8(3) ?
C1 C2 S1 120.4(3) ?
C2 C3 C4 112.6(4) ?
C2 C3 H3 123.7 ?
C4 C3 H3 123.7 ?
C5 C4 C3 112.5(4) ?
C5 C4 H4 123.7 ?
C3 C4 H4 123.7 ?
C4 C5 S1 112.5(3) ?
C4 C5 H5 123.7 ?
S1 C5 H5 123.7 ?
N1 C6 C7 127.6(3) ?
N1 C6 H6 116.2 ?
C7 C6 H6 116.2 ?
C12 C7 C8 119.0(3) ?
C12 C7 C6 116.6(3) ?
C8 C7 C6 124.4(3) ?
O2 C8 C9 119.2(3) ?
O2 C8 C7 123.0(3) ?
C9 C8 C7 117.8(3) ?
C10 C9 C8 121.8(4) ?
C10 C9 H9 119.1 ?
C8 C9 H9 119.1 ?
C9 C10 C11 120.9(4) ?
C9 C10 H10 119.6 ?
C11 C10 H10 119.6 ?
C12 C11 C10 118.4(4) ?
C12 C11 H11 120.8 ?
C10 C11 H11 120.8 ?
C11 C12 C7 122.1(4) ?
C11 C12 H12 119.0 ?
C7 C12 H12 119.0 ?
Sn1 C13 H13A 109.5 ?
Sn1 C13 H13B 109.5 ?
H13A C13 H13B 109.5 ?
Sn1 C13 H13C 109.5 ?
H13A C13 H13C 109.5 ?
H13B C13 H13C 109.5 ?
Sn1 C14 H14A 109.5 ?
Sn1 C14 H14B 109.5 ?
H14A C14 H14B 109.5 ?
Sn1 C14 H14C 109.5 ?
H14A C14 H14C 109.5 ?
H14B C14 H14C 109.5 ?

loop_
_geom_bond_atom_site_label_1
_geom_bond_atom_site_label_2
_geom_bond_distance
_geom_bond_publ_flag
Sn1 O2 2.087(3) y
Sn1 C14 2.102(4) y
Sn1 C13 2.105(4) y
Sn1 N1 2.175(3) y
Sn1 O1 2.177(3) y
N1 C6 1.293(4) y
N1 N2 1.386(4) y
N2 C1 1.309(4) y
O1 C1 1.290(4) ?
O2 C8 1.318(5) ?
S1 C5 1.702(5) ?
S1 C2 1.722(4) ?
C1 C2 1.461(5) ?
C2 C3 1.374(5) ?
C3 C4 1.409(6) ?
C3 H3 0.93 ?
C4 C5 1.349(7) ?
C4 H4 0.93 ?
C5 H5 0.93 ?
C6 C7 1.424(5) ?
C6 H6 0.93 ?
C7 C12 1.403(5) ?
C7 C8 1.410(5) ?
C8 C9 1.394(5) ?
C9 C10 1.367(6) ?
C9 H9 0.93 ?
C10 C11 1.388(6) ?
C10 H10 0.93 ?
C11 C12 1.367(6) ?
C11 H11 0.93 ?
C12 H12 0.93 ?
C13 H13A 0.96 ?
C13 H13B 0.96 ?
C13 H13C 0.96 ?
C14 H14A 0.96 ?
C14 H14B 0.96 ?
C14 H14C 0.96 ?
